data_7201141
loop_
_publ_author_name
'Peuronen, Anssi'
'Lahtinen, Manu'
'Valkonen, Jussi'

_publ_section_title
;
 The conformational polymorphism and weak interactions in solid state
 structures of ten new monomeric and dimeric substituted
 dibenzyldimethylammonium chloridopalladate salts
;
_journal_issue 11
_journal_name_full CrystEngComm
_journal_page_first 2344
_journal_paper_doi 10.1039/b905421a
_journal_volume 11
_journal_year 2009
_chemical_formula_moiety '2(C18 H24 N), Cl4 Pd'
_chemical_formula_sum 'C36 H48 Cl4 N2 Pd'
_chemical_formula_weight 756.96
_chemical_name_systematic
;
?
;
_space_group_IT_number 2
_symmetry_cell_setting triclinic
_symmetry_space_group_name_Hall '-P 1'
_symmetry_space_group_name_H-M 'P -1'
_atom_sites_solution_hydrogens geom
_atom_sites_solution_primary direct
_atom_sites_solution_secondary difmap
_audit_creation_method SHELXL-97
_cell_angle_alpha 67.60(3)
_cell_angle_beta 75.21(3)
_cell_angle_gamma 79.37(3)
_cell_formula_units_Z 1
_cell_length_a 8.5340(17)
_cell_length_b 10.496(2)
_cell_length_c 10.809(2)
_cell_measurement_temperature 153(2)
_cell_volume 861.4(4)
_computing_cell_refinement DENZO-SMN
_computing_data_collection Collect
_computing_data_reduction DENZO-SMN
_computing_molecular_graphics 'Diamond 3.0'
_computing_structure_refinement 'SHELXL-97 (Sheldrick, 1997)'
_computing_structure_solution SHELXS-97
_diffrn_ambient_temperature 153(2)
_diffrn_measured_fraction_theta_full 0.996
_diffrn_measured_fraction_theta_max 0.996
_diffrn_measurement_device_type 'Kappa APEX II'
_diffrn_radiation_monochromator graphite
_diffrn_radiation_source 'fine-focus sealed tube'
_diffrn_radiation_type MoK\a
_diffrn_radiation_wavelength 0.71069
_diffrn_reflns_av_R_equivalents 0.0412
_diffrn_reflns_av_sigmaI/netI 0.0497
_diffrn_reflns_limit_h_max 11
_diffrn_reflns_limit_h_min -11
_diffrn_reflns_limit_k_max 14
_diffrn_reflns_limit_k_min -14
_diffrn_reflns_limit_l_max 14
_diffrn_reflns_limit_l_min -14
_diffrn_reflns_number 14759
_diffrn_reflns_theta_full 28.81
_diffrn_reflns_theta_max 28.81
_diffrn_reflns_theta_min 2.39
_exptl_absorpt_coefficient_mu 0.877
_exptl_absorpt_correction_T_max 0.8441
_exptl_absorpt_correction_T_min 0.7788
_exptl_absorpt_correction_type multi-scan
_exptl_absorpt_process_details 'Denzo (Z. Otwinowski, 2003)'
_exptl_crystal_colour 'Dark Orange'
_exptl_crystal_density_diffrn 1.459
_exptl_crystal_density_method 'not measured'
_exptl_crystal_description Block
_exptl_crystal_F_000 392
_exptl_crystal_size_max 0.30
_exptl_crystal_size_mid 0.20
_exptl_crystal_size_min 0.20
_refine_diff_density_max 0.374
_refine_diff_density_min -0.544
_refine_diff_density_rms 0.084
_refine_ls_extinction_method none
_refine_ls_goodness_of_fit_ref 1.046
_refine_ls_hydrogen_treatment constr
_refine_ls_matrix_type full
_refine_ls_number_parameters 198
_refine_ls_number_reflns 4477
_refine_ls_number_restraints 0
_refine_ls_restrained_S_all 1.046
_refine_ls_R_factor_all 0.0389
_refine_ls_R_factor_gt 0.0340
_refine_ls_shift/su_max 0.000
_refine_ls_shift/su_mean 0.000
_refine_ls_structure_factor_coef Fsqd
_refine_ls_weighting_details 'calc w=1/[\s^2^(Fo^2^)+(0.0218P)^2^+0.5530P] where P=(Fo^2^+2Fc^2^)/3'
_refine_ls_weighting_scheme calc
_refine_ls_wR_factor_gt 0.0730
_refine_ls_wR_factor_ref 0.0749
_reflns_number_gt 4038
_reflns_number_total 4477
_reflns_threshold_expression >2\s(I)
_cod_data_source_file b905421a.txt
_cod_data_source_block 5
_cod_original_cell_volume 861.4(3)
_cod_database_code 7201141

loop_
_symmetry_equiv_pos_as_xyz
'x, y, z'
'-x, -y, -z'

loop_
_atom_site_label
_atom_site_type_symbol
_atom_site_fract_x
_atom_site_fract_y
_atom_site_fract_z
_atom_site_U_iso_or_equiv
_atom_site_adp_type
_atom_site_occupancy
_atom_site_symmetry_multiplicity
_atom_site_calc_flag
_atom_site_refinement_flags
_atom_site_disorder_assembly
_atom_site_disorder_group
Pd1 Pd 1.0000 0.0000 1.0000 0.01569(7) Uani 1 2 d S . .
Cl2 Cl 1.15540(7) 0.11569(6) 1.05919(6) 0.02972(13) Uani 1 1 d . . .
Cl1 Cl 1.10838(6) 0.11108(6) 0.77346(5) 0.02432(12) Uani 1 1 d . . .
N1 N 0.5684(2) 0.30834(17) 0.79011(18) 0.0174(3) Uani 1 1 d . . .
C35 C 0.9158(3) 0.6909(2) 0.7228(3) 0.0267(5) Uani 1 1 d . . .
H35 H 0.9491 0.7749 0.7168 0.032 Uiso 1 1 calc R . .
C21 C 0.5016(3) 0.3076(2) 0.9336(2) 0.0219(4) Uani 1 1 d . . .
H21A H 0.3824 0.3027 0.9542 0.026 Uiso 1 1 calc R . .
H21B H 0.5194 0.3968 0.9367 0.026 Uiso 1 1 calc R . .
C43 C 0.4776(3) 0.2069(2) 0.5534(2) 0.0213(4) Uani 1 1 d . . .
H43 H 0.3733 0.2511 0.5787 0.026 Uiso 1 1 calc R . .
C32 C 0.8093(2) 0.4468(2) 0.7431(2) 0.0206(4) Uani 1 1 d . . .
C11 C 0.4867(2) 0.4336(2) 0.6929(2) 0.0209(4) Uani 1 1 d . . .
H11A H 0.5237 0.4295 0.5998 0.025 Uiso 1 1 calc R . .
H11B H 0.5249 0.5178 0.6913 0.025 Uiso 1 1 calc R . .
C47 C 0.7356(3) 0.0927(2) 0.6048(2) 0.0222(4) Uani 1 1 d . . .
H47 H 0.8095 0.0587 0.6653 0.027 Uiso 1 1 calc R . .
C42 C 0.5852(2) 0.1610(2) 0.6426(2) 0.0196(4) Uani 1 1 d . . .
C44 C 0.5210(3) 0.1890(2) 0.4283(2) 0.0242(5) Uani 1 1 d . . .
H44 H 0.4473 0.2222 0.3677 0.029 Uiso 1 1 calc R . .
C31 C 0.7530(2) 0.3163(2) 0.7490(2) 0.0209(4) Uani 1 1 d . . .
H31A H 0.8053 0.2362 0.8149 0.025 Uiso 1 1 calc R . .
H31B H 0.7918 0.3072 0.6580 0.025 Uiso 1 1 calc R . .
C45 C 0.6716(3) 0.1226(2) 0.3915(2) 0.0244(5) Uani 1 1 d . . .
H45 H 0.7018 0.1104 0.3056 0.029 Uiso 1 1 calc R . .
C36 C 0.8858(3) 0.5848(2) 0.8475(3) 0.0272(5) Uani 1 1 d . . .
H36 H 0.9004 0.5956 0.9270 0.033 Uiso 1 1 calc R . .
C37 C 0.8348(3) 0.4629(2) 0.8577(2) 0.0253(5) Uani 1 1 d . . .
H37 H 0.8172 0.3898 0.9437 0.030 Uiso 1 1 calc R . .
C41 C 0.5347(3) 0.1729(2) 0.7820(2) 0.0196(4) Uani 1 1 d . . .
H41A H 0.5920 0.0944 0.8455 0.023 Uiso 1 1 calc R . .
H41B H 0.4166 0.1633 0.8146 0.023 Uiso 1 1 calc R . .
C46 C 0.7779(3) 0.0742(2) 0.4809(2) 0.0251(5) Uani 1 1 d . . .
H46 H 0.8809 0.0277 0.4563 0.030 Uiso 1 1 calc R . .
C22 C 0.5726(3) 0.1917(2) 1.0450(2) 0.0292(5) Uani 1 1 d . . .
H22A H 0.5547 0.1024 1.0444 0.044 Uiso 1 1 calc R . .
H22B H 0.5194 0.1998 1.1339 0.044 Uiso 1 1 calc R . .
H22C H 0.6897 0.1979 1.0291 0.044 Uiso 1 1 calc R . .
C34 C 0.8971(3) 0.6741(2) 0.6075(3) 0.0270(5) Uani 1 1 d . . .
H34 H 0.9205 0.7457 0.5210 0.032 Uiso 1 1 calc R . .
C33 C 0.8441(2) 0.5528(2) 0.6172(2) 0.0219(4) Uani 1 1 d . . .
H33 H 0.8313 0.5419 0.5371 0.026 Uiso 1 1 calc R . .
C12 C 0.3018(3) 0.4490(2) 0.7254(3) 0.0282(5) Uani 1 1 d . . .
H12A H 0.2617 0.3616 0.7399 0.042 Uiso 1 1 calc R . .
H12B H 0.2615 0.5228 0.6490 0.042 Uiso 1 1 calc R . .
H12C H 0.2627 0.4724 0.8084 0.042 Uiso 1 1 calc R . .

loop_
_atom_site_aniso_label
_atom_site_aniso_U_11
_atom_site_aniso_U_22
_atom_site_aniso_U_33
_atom_site_aniso_U_23
_atom_site_aniso_U_13
_atom_site_aniso_U_12
Pd1 0.01518(11) 0.01676(12) 0.01547(12) -0.00669(8) -0.00246(8) -0.00104(8)
Cl2 0.0354(3) 0.0338(3) 0.0260(3) -0.0115(2) -0.0070(2) -0.0146(2)
Cl1 0.0221(3) 0.0299(3) 0.0174(3) -0.0062(2) -0.0008(2) -0.0033(2)
N1 0.0172(8) 0.0182(8) 0.0169(9) -0.0066(7) -0.0023(7) -0.0026(6)
C35 0.0246(11) 0.0232(11) 0.0343(13) -0.0132(10) -0.0020(9) -0.0059(9)
C21 0.0236(10) 0.0253(11) 0.0185(11) -0.0113(9) -0.0003(8) -0.0040(8)
C43 0.0198(10) 0.0200(10) 0.0233(11) -0.0071(9) -0.0024(8) -0.0036(8)
C32 0.0163(9) 0.0208(10) 0.0250(11) -0.0102(9) -0.0021(8) -0.0010(8)
C11 0.0214(10) 0.0175(10) 0.0218(11) -0.0050(8) -0.0054(8) -0.0003(8)
C47 0.0237(10) 0.0194(10) 0.0245(12) -0.0077(9) -0.0075(9) -0.0005(8)
C42 0.0225(10) 0.0159(10) 0.0195(11) -0.0054(8) -0.0026(8) -0.0042(8)
C44 0.0263(11) 0.0241(11) 0.0240(12) -0.0085(9) -0.0073(9) -0.0034(8)
C31 0.0175(9) 0.0195(10) 0.0251(11) -0.0085(9) -0.0029(8) -0.0011(8)
C45 0.0302(11) 0.0231(11) 0.0206(11) -0.0101(9) -0.0026(9) -0.0027(9)
C36 0.0250(11) 0.0345(13) 0.0280(13) -0.0162(10) -0.0061(9) -0.0045(9)
C37 0.0247(11) 0.0262(12) 0.0239(12) -0.0056(9) -0.0058(9) -0.0057(9)
C41 0.0230(10) 0.0165(10) 0.0187(10) -0.0053(8) -0.0023(8) -0.0052(8)
C46 0.0232(11) 0.0243(11) 0.0288(12) -0.0129(10) -0.0031(9) 0.0002(8)
C22 0.0391(13) 0.0288(12) 0.0189(11) -0.0052(9) -0.0071(10) -0.0069(10)
C34 0.0258(11) 0.0230(11) 0.0281(12) -0.0050(9) -0.0029(9) -0.0052(9)
C33 0.0189(10) 0.0249(11) 0.0227(11) -0.0091(9) -0.0046(8) -0.0022(8)
C12 0.0210(11) 0.0309(12) 0.0323(13) -0.0120(10) -0.0076(9) 0.0032(9)

loop_
_atom_type_symbol
_atom_type_description
_atom_type_scat_dispersion_real
_atom_type_scat_dispersion_imag
_atom_type_scat_source
C C 0.0033 0.0016 'International Tables Vol C Tables 4.2.6.8 and 6.1.1.4'
H H 0.0000 0.0000 'International Tables Vol C Tables 4.2.6.8 and 6.1.1.4'
N N 0.0061 0.0033 'International Tables Vol C Tables 4.2.6.8 and 6.1.1.4'
Cl Cl 0.1484 0.1585 'International Tables Vol C Tables 4.2.6.8 and 6.1.1.4'
Pd Pd -0.9988 1.0072 'International Tables Vol C Tables 4.2.6.8 and 6.1.1.4'

loop_
_geom_angle_atom_site_label_1
_geom_angle_atom_site_label_2
_geom_angle_atom_site_label_3
_geom_angle
_geom_angle_site_symmetry_1
_geom_angle_site_symmetry_3
_geom_angle_publ_flag
Cl2 Pd1 Cl2 180.00(2) 2_757 . ?
Cl2 Pd1 Cl1 90.45(3) 2_757 . ?
Cl2 Pd1 Cl1 89.55(3) . . ?
Cl2 Pd1 Cl1 89.55(3) 2_757 2_757 ?
Cl2 Pd1 Cl1 90.45(3) . 2_757 ?
Cl1 Pd1 Cl1 180.0 . 2_757 ?
C21 N1 C11 108.44(16) . . ?
C21 N1 C31 111.89(17) . . ?
C11 N1 C31 108.82(16) . . ?
C21 N1 C41 108.87(16) . . ?
C11 N1 C41 111.21(16) . . ?
C31 N1 C41 107.63(15) . . ?
C34 C35 C36 119.6(2) . . ?
C34 C35 H35 120.2 . . ?
C36 C35 H35 120.2 . . ?
N1 C21 C22 116.10(18) . . ?
N1 C21 H21A 108.3 . . ?
C22 C21 H21A 108.3 . . ?
N1 C21 H21B 108.3 . . ?
C22 C21 H21B 108.3 . . ?
H21A C21 H21B 107.4 . . ?
C44 C43 C42 120.7(2) . . ?
C44 C43 H43 119.6 . . ?
C42 C43 H43 119.6 . . ?
C37 C32 C33 118.6(2) . . ?
C37 C32 C31 122.4(2) . . ?
C33 C32 C31 119.0(2) . . ?
N1 C11 C12 116.06(18) . . ?
N1 C11 H11A 108.3 . . ?
C12 C11 H11A 108.3 . . ?
N1 C11 H11B 108.3 . . ?
C12 C11 H11B 108.3 . . ?
H11A C11 H11B 107.4 . . ?
C46 C47 C42 120.6(2) . . ?
C46 C47 H47 119.7 . . ?
C42 C47 H47 119.7 . . ?
C43 C42 C47 118.5(2) . . ?
C43 C42 C41 120.81(19) . . ?
C47 C42 C41 120.4(2) . . ?
C43 C44 C45 120.1(2) . . ?
C43 C44 H44 120.0 . . ?
C45 C44 H44 120.0 . . ?
C32 C31 N1 115.40(17) . . ?
C32 C31 H31A 108.4 . . ?
N1 C31 H31A 108.4 . . ?
C32 C31 H31B 108.4 . . ?
N1 C31 H31B 108.4 . . ?
H31A C31 H31B 107.5 . . ?
C44 C45 C46 119.5(2) . . ?
C44 C45 H45 120.2 . . ?
C46 C45 H45 120.2 . . ?
C35 C36 C37 120.7(2) . . ?
C35 C36 H36 119.7 . . ?
C37 C36 H36 119.7 . . ?
C36 C37 C32 120.3(2) . . ?
C36 C37 H37 119.8 . . ?
C32 C37 H37 119.8 . . ?
C42 C41 N1 115.59(16) . . ?
C42 C41 H41A 108.4 . . ?
N1 C41 H41A 108.4 . . ?
C42 C41 H41B 108.4 . . ?
N1 C41 H41B 108.4 . . ?
H41A C41 H41B 107.4 . . ?
C47 C46 C45 120.6(2) . . ?
C47 C46 H46 119.7 . . ?
C45 C46 H46 119.7 . . ?
C21 C22 H22A 109.5 . . ?
C21 C22 H22B 109.5 . . ?
H22A C22 H22B 109.5 . . ?
C21 C22 H22C 109.5 . . ?
H22A C22 H22C 109.5 . . ?
H22B C22 H22C 109.5 . . ?
C35 C34 C33 120.1(2) . . ?
C35 C34 H34 120.0 . . ?
C33 C34 H34 120.0 . . ?
C34 C33 C32 120.7(2) . . ?
C34 C33 H33 119.7 . . ?
C32 C33 H33 119.7 . . ?
C11 C12 H12A 109.5 . . ?
C11 C12 H12B 109.5 . . ?
H12A C12 H12B 109.5 . . ?
C11 C12 H12C 109.5 . . ?
H12A C12 H12C 109.5 . . ?
H12B C12 H12C 109.5 . . ?

loop_
_geom_bond_atom_site_label_1
_geom_bond_atom_site_label_2
_geom_bond_distance
_geom_bond_site_symmetry_2
_geom_bond_publ_flag
Pd1 Cl2 2.2939(8) 2_757 ?
Pd1 Cl2 2.2939(8) . ?
Pd1 Cl1 2.2971(10) . ?
Pd1 Cl1 2.2971(10) 2_757 ?
N1 C21 1.507(3) . ?
N1 C11 1.517(3) . ?
N1 C31 1.533(3) . ?
N1 C41 1.539(3) . ?
C35 C34 1.374(3) . ?
C35 C36 1.381(3) . ?
C35 H35 0.9500 . ?
C21 C22 1.510(3) . ?
C21 H21A 0.9900 . ?
C21 H21B 0.9900 . ?
C43 C44 1.383(3) . ?
C43 C42 1.392(3) . ?
C43 H43 0.9500 . ?
C32 C37 1.386(3) . ?
C32 C33 1.393(3) . ?
C32 C31 1.507(3) . ?
C11 C12 1.519(3) . ?
C11 H11A 0.9900 . ?
C11 H11B 0.9900 . ?
C47 C46 1.374(3) . ?
C47 C42 1.395(3) . ?
C47 H47 0.9500 . ?
C42 C41 1.505(3) . ?
C44 C45 1.384(3) . ?
C44 H44 0.9500 . ?
C31 H31A 0.9900 . ?
C31 H31B 0.9900 . ?
C45 C46 1.385(3) . ?
C45 H45 0.9500 . ?
C36 C37 1.382(3) . ?
C36 H36 0.9500 . ?
C37 H37 0.9500 . ?
C41 H41A 0.9900 . ?
C41 H41B 0.9900 . ?
C46 H46 0.9500 . ?
C22 H22A 0.9800 . ?
C22 H22B 0.9800 . ?
C22 H22C 0.9800 . ?
C34 C33 1.388(3) . ?
C34 H34 0.9500 . ?
C33 H33 0.9500 . ?
C12 H12A 0.9800 . ?
C12 H12B 0.9800 . ?
C12 H12C 0.9800 . ?

loop_
_geom_torsion_atom_site_label_1
_geom_torsion_atom_site_label_2
_geom_torsion_atom_site_label_3
_geom_torsion_atom_site_label_4
_geom_torsion
_geom_torsion_site_symmetry_1
_geom_torsion_site_symmetry_2
_geom_torsion_site_symmetry_3
_geom_torsion_site_symmetry_4
_geom_torsion_publ_flag
C11 N1 C21 C22 -178.32(18) . . . . ?
C31 N1 C21 C22 -58.3(2) . . . . ?
C41 N1 C21 C22 60.5(2) . . . . ?
C21 N1 C11 C12 -53.3(2) . . . . ?
C31 N1 C11 C12 -175.19(19) . . . . ?
C41 N1 C11 C12 66.4(2) . . . . ?
C44 C43 C42 C47 -1.9(3) . . . . ?
C44 C43 C42 C41 -176.39(19) . . . . ?
C46 C47 C42 C43 1.5(3) . . . . ?
C46 C47 C42 C41 175.96(19) . . . . ?
C42 C43 C44 C45 1.1(3) . . . . ?
C37 C32 C31 N1 84.9(3) . . . . ?
C33 C32 C31 N1 -98.0(2) . . . . ?
C21 N1 C31 C32 -63.7(2) . . . . ?
C11 N1 C31 C32 56.1(2) . . . . ?
C41 N1 C31 C32 176.72(18) . . . . ?
C43 C44 C45 C46 0.2(3) . . . . ?
C34 C35 C36 C37 -1.0(3) . . . . ?
C35 C36 C37 C32 -1.5(3) . . . . ?
C33 C32 C37 C36 3.2(3) . . . . ?
C31 C32 C37 C36 -179.7(2) . . . . ?
C43 C42 C41 N1 -90.0(2) . . . . ?
C47 C42 C41 N1 95.6(2) . . . . ?
C21 N1 C41 C42 176.44(17) . . . . ?
C11 N1 C41 C42 57.0(2) . . . . ?
C31 N1 C41 C42 -62.1(2) . . . . ?
C42 C47 C46 C45 -0.2(3) . . . . ?
C44 C45 C46 C47 -0.7(3) . . . . ?
C36 C35 C34 C33 1.8(3) . . . . ?
C35 C34 C33 C32 0.0(3) . . . . ?
C37 C32 C33 C34 -2.4(3) . . . . ?
C31 C32 C33 C34 -179.63(19) . . . . ?
